data_7200248
loop_
_publ_author_name
'Stoll, Ion'
'Brodbeck, Ralf'
'Neumann, Beate'
'Stammler, Hans-Georg'
'Mattay, Jochen'

_publ_section_title
;
 Controlling the self assembly of arene functionalised
 2-aminopyrimidines by arene-perfluoroarene interaction and by
 silver(I) complex formation
;
_journal_issue 2
_journal_name_full CrystEngComm
_journal_page_first 306
_journal_paper_doi 10.1039/b811297e
_journal_volume 11
_journal_year 2009
_chemical_formula_moiety '1.5(C6 F6), (C10 H9 N3)'
_chemical_formula_sum 'C19 H9 F9 N3'
_chemical_formula_weight 450.29
_chemical_name_systematic ?
_space_group_IT_number 15
_symmetry_cell_setting monoclinic
_symmetry_space_group_name_Hall '-C 2yc'
_symmetry_space_group_name_H-M 'C 1 2/c 1'
_atom_sites_solution_hydrogens geom
_atom_sites_solution_primary direct
_atom_sites_solution_secondary difmap
_audit_creation_method SHELXL-97
_cell_angle_alpha 90.00
_cell_angle_beta 97.728(2)
_cell_angle_gamma 90.00
_cell_formula_units_Z 8
_cell_length_a 12.6457(9)
_cell_length_b 7.7132(6)
_cell_length_c 37.641(3)
_cell_measurement_reflns_used 21953
_cell_measurement_temperature 100(2)
_cell_measurement_theta_max 25.028
_cell_measurement_theta_min 2.910
_cell_volume 3638.1(5)
_computing_cell_refinement 'HKL Scalepack (Otwinowski & Minor 1997)'
_computing_data_collection 'Collect, Bruker AXS, 2004'
_computing_data_reduction 'Denzo and Scalepack (Otwinowski & Minor, 1997)'
_computing_molecular_graphics 'SHELXTL-PLUS (1990)'
_computing_publication_material 'SHELXL-97 (Sheldrick, 1997)'
_computing_structure_refinement 'SHELXL-97 (Sheldrick, 1997)'
_computing_structure_solution 'SHELXS-97 (Sheldrick, 1990)'
_diffrn_ambient_temperature 100(2)
_diffrn_measured_fraction_theta_full 0.899
_diffrn_measured_fraction_theta_max 0.899
_diffrn_measurement_device_type KappaCCD
_diffrn_measurement_method CCD
_diffrn_radiation_monochromator graphite
_diffrn_radiation_source 'fine-focus sealed tube'
_diffrn_radiation_type MoK\a
_diffrn_radiation_wavelength 0.71073
_diffrn_reflns_av_R_equivalents 0.033
_diffrn_reflns_av_sigmaI/netI 0.0327
_diffrn_reflns_limit_h_max 14
_diffrn_reflns_limit_h_min -14
_diffrn_reflns_limit_k_max 9
_diffrn_reflns_limit_k_min -9
_diffrn_reflns_limit_l_max 44
_diffrn_reflns_limit_l_min -44
_diffrn_reflns_number 8087
_diffrn_reflns_theta_full 25.00
_diffrn_reflns_theta_max 25.00
_diffrn_reflns_theta_min 3.10
_exptl_absorpt_coefficient_mu 0.164
_exptl_absorpt_correction_T_max 0.9870
_exptl_absorpt_correction_T_min 0.9524
_exptl_absorpt_correction_type multi-scan
_exptl_absorpt_process_details 'Denzo and Scalepack (Otwinowski & Minor, 1997)'
_exptl_crystal_colour Colourless
_exptl_crystal_density_diffrn 1.644
_exptl_crystal_density_method 'not measured'
_exptl_crystal_description plate
_exptl_crystal_F_000 1800
_exptl_crystal_size_max 0.30
_exptl_crystal_size_mid 0.30
_exptl_crystal_size_min 0.08
_refine_diff_density_max 0.542
_refine_diff_density_min -0.304
_refine_diff_density_rms 0.061
_refine_ls_extinction_method none
_refine_ls_goodness_of_fit_ref 1.140
_refine_ls_hydrogen_treatment constr
_refine_ls_matrix_type full
_refine_ls_number_parameters 300
_refine_ls_number_reflns 2873
_refine_ls_number_restraints 1
_refine_ls_restrained_S_all 1.140
_refine_ls_R_factor_all 0.0748
_refine_ls_R_factor_gt 0.0646
_refine_ls_shift/su_max 0.001
_refine_ls_shift/su_mean 0.000
_refine_ls_structure_factor_coef Fsqd
_refine_ls_weighting_details 'calc w=1/[\s^2^(Fo^2^)+(0.0211P)^2^+18.8062P] where P=(Fo^2^+2Fc^2^)/3'
_refine_ls_weighting_scheme calc
_refine_ls_wR_factor_gt 0.1356
_refine_ls_wR_factor_ref 0.1407
_reflns_number_gt 2478
_reflns_number_total 2873
_reflns_threshold_expression >2sigma(I)
_cod_data_source_file b811297e.txt
_cod_data_source_block compound4+HBF
_cod_depositor_comments
;
The following automatic conversions were performed:
'_symmetry_cell_setting' value 'Monoclinic' changed to 'monoclinic'
according to '/home/saulius/struct/CIF-dictionaries/cif_core.dic'
dictionary named 'cif_core.dic' version 2.4.1 from 2010-06-29.

Automatic conversion script
Id: cif_fix_enum 1527 2010-12-29 10:47:43Z saulius 
;
_cod_original_sg_symbol_H-M 'C 2/c'
_cod_database_code 7200248

loop_
_symmetry_equiv_pos_as_xyz
'x, y, z'
'-x, y, -z+1/2'
'x+1/2, y+1/2, z'
'-x+1/2, y+1/2, -z+1/2'
'-x, -y, -z'
'x, -y, z-1/2'
'-x+1/2, -y+1/2, -z'
'x+1/2, -y+1/2, z-1/2'

loop_
_atom_site_label
_atom_site_type_symbol
_atom_site_fract_x
_atom_site_fract_y
_atom_site_fract_z
_atom_site_U_iso_or_equiv
_atom_site_adp_type
_atom_site_occupancy
_atom_site_symmetry_multiplicity
_atom_site_calc_flag
_atom_site_refinement_flags
_atom_site_disorder_assembly
_atom_site_disorder_group
F1 F 0.48203(18) 0.3710(3) 0.14878(6) 0.0429(6) Uani 1 1 d . . .
F2 F 0.62430(18) 0.5718(3) 0.11956(6) 0.0434(6) Uani 1 1 d . . .
F3 F 0.64665(17) 0.5370(3) 0.04909(6) 0.0411(6) Uani 1 1 d . . .
F4 F 0.52427(18) 0.3038(3) 0.00783(5) 0.0419(6) Uani 1 1 d . . .
F5 F 0.38154(19) 0.1047(3) 0.03703(6) 0.0484(6) Uani 1 1 d . . .
F6 F 0.36047(17) 0.1363(3) 0.10773(6) 0.0443(6) Uani 1 1 d . . .
N1 N 0.7403(2) -0.0635(4) 0.20450(7) 0.0218(6) Uani 1 1 d . . .
N2 N 0.7509(2) 0.0934(4) 0.25698(7) 0.0244(6) Uani 1 1 d . . .
H2A H 0.7491 -0.0048 0.2688 0.029 Uiso 1 1 calc R . .
H2B H 0.7552 0.1925 0.2687 0.029 Uiso 1 1 calc R . .
N3 N 0.7495(2) 0.2471(4) 0.20451(7) 0.0223(6) Uani 1 1 d . . .
C1 C 0.7469(2) 0.0921(4) 0.22107(8) 0.0214(7) Uani 1 1 d . . .
C2 C 0.7480(2) 0.2418(5) 0.16895(8) 0.0226(7) Uani 1 1 d . . .
H2 H 0.7502 0.3486 0.1565 0.027 Uiso 1 1 calc R . .
C3 C 0.7434(2) 0.0887(4) 0.14907(8) 0.0212(7) Uani 1 1 d . . .
C4 C 0.7383(2) -0.0605(5) 0.16910(8) 0.0225(7) Uani 1 1 d . . .
H4 H 0.7331 -0.1682 0.1567 0.027 Uiso 1 1 calc R . .
C5 C 0.7466(3) 0.0867(4) 0.11000(8) 0.0218(7) Uani 1 1 d . . .
C6 C 0.8151(3) 0.1963(5) 0.09431(9) 0.0268(8) Uani 1 1 d . . .
H6 H 0.8589 0.2759 0.1089 0.032 Uiso 1 1 calc R . .
C7 C 0.8201(3) 0.1903(5) 0.05755(9) 0.0305(8) Uani 1 1 d . . .
H7 H 0.8668 0.2660 0.0472 0.037 Uiso 1 1 calc R . .
C8 C 0.7572(3) 0.0745(5) 0.03625(9) 0.0319(9) Uani 1 1 d . . .
H8 H 0.7613 0.0694 0.0113 0.038 Uiso 1 1 calc R . .
C9 C 0.6884(3) -0.0343(5) 0.05119(9) 0.0310(8) Uani 1 1 d . . .
H9 H 0.6450 -0.1135 0.0364 0.037 Uiso 1 1 calc R . .
C10 C 0.6824(3) -0.0286(5) 0.08776(9) 0.0271(8) Uani 1 1 d . . .
H10 H 0.6344 -0.1032 0.0978 0.033 Uiso 1 1 calc R . .
C11 C 0.4927(3) 0.3523(5) 0.11433(9) 0.0289(8) Uani 1 1 d . . .
C12 C 0.5649(3) 0.4542(5) 0.09923(10) 0.0296(8) Uani 1 1 d . . .
C13 C 0.5765(3) 0.4382(5) 0.06367(10) 0.0284(8) Uani 1 1 d . . .
C14 C 0.5145(3) 0.3206(5) 0.04273(9) 0.0291(8) Uani 1 1 d . . .
C15 C 0.4415(3) 0.2203(5) 0.05759(10) 0.0319(8) Uani 1 1 d . . .
C16 C 0.4313(3) 0.2352(5) 0.09325(10) 0.0283(8) Uani 1 1 d . . .
F7A F 0.4939(5) 1.1773(11) 0.2136(3) 0.0360(18) Uiso 0.347(4) 1 d P A 1
F8A F 0.4869(5) 0.8738(13) 0.17759(17) 0.0271(15) Uiso 0.347(4) 1 d P A 1
F9A F 0.4931(5) 0.5657(10) 0.2132(2) 0.0329(17) Uiso 0.347(4) 1 d P A 1
C17A C 0.4951(13) 1.040(2) 0.2317(5) 0.021(5) Uiso 0.347(4) 1 d P . 1
C18A C 0.4947(12) 0.871(3) 0.2161(5) 0.018(5) Uiso 0.347(4) 1 d P A 1
C19A C 0.4980(13) 0.704(2) 0.2313(5) 0.019(5) Uiso 0.347(4) 1 d P . 1
F7B F 0.4943(7) 1.2091(12) 0.2291(3) 0.053(3) Uiso 0.3263(19) 1 d P B -2
F8B F 0.4896(6) 0.9597(13) 0.1786(2) 0.049(2) Uiso 0.3263(19) 1 d P B -2
F9B F 0.4983(6) 0.6196(12) 0.1993(2) 0.048(2) Uiso 0.3263(19) 1 d P B -2
F10B F 0.5056(6) 0.5306(10) 0.2704(2) 0.045(2) Uiso 0.3263(19) 1 d P B -3
F11B F 0.5058(6) 0.7865(12) 0.3199(2) 0.041(2) Uiso 0.3263(19) 1 d P B -3
F12B F 0.5036(6) 1.1233(12) 0.2998(2) 0.047(2) Uiso 0.3263(19) 1 d P B -3
C17B C 0.4997(16) 1.0365(19) 0.2411(5) 0.029(6) Uiso 0.3263(19) 1 d P B -2
C18B C 0.4936(11) 0.920(3) 0.2115(5) 0.028(5) Uiso 0.3263(19) 1 d P B -2
C19B C 0.4982(10) 0.751(3) 0.2246(4) 0.019(4) Uiso 0.3263(19) 1 d P B -2
C20B C 0.5028(15) 0.7036(18) 0.2585(5) 0.028(5) Uiso 0.3263(19) 1 d P B -3
C21B C 0.5009(12) 0.824(3) 0.2871(5) 0.026(5) Uiso 0.3263(19) 1 d P B -3
C22B C 0.5018(9) 0.988(2) 0.2745(4) 0.017(3) Uiso 0.3263(19) 1 d P B -3

loop_
_atom_site_aniso_label
_atom_site_aniso_U_11
_atom_site_aniso_U_22
_atom_site_aniso_U_33
_atom_site_aniso_U_23
_atom_site_aniso_U_13
_atom_site_aniso_U_12
F1 0.0516(14) 0.0503(15) 0.0281(11) -0.0010(11) 0.0104(10) 0.0063(12)
F2 0.0437(13) 0.0381(13) 0.0446(13) -0.0042(11) -0.0082(10) -0.0102(11)
F3 0.0333(12) 0.0409(13) 0.0499(14) 0.0133(11) 0.0085(10) -0.0084(10)
F4 0.0531(14) 0.0481(15) 0.0257(11) 0.0028(10) 0.0100(10) 0.0013(11)
F5 0.0548(15) 0.0448(15) 0.0435(14) -0.0074(12) -0.0012(11) -0.0198(12)
F6 0.0393(13) 0.0457(14) 0.0506(14) 0.0109(12) 0.0158(10) -0.0114(11)
N1 0.0228(14) 0.0229(15) 0.0200(14) 0.0009(12) 0.0040(11) -0.0006(12)
N2 0.0308(15) 0.0236(16) 0.0190(14) 0.0000(12) 0.0040(11) -0.0029(13)
N3 0.0207(14) 0.0248(16) 0.0214(14) 0.0011(12) 0.0029(11) 0.0004(12)
C1 0.0175(16) 0.0253(19) 0.0214(16) 0.0000(14) 0.0027(12) -0.0026(14)
C2 0.0190(17) 0.0252(19) 0.0234(17) 0.0046(14) 0.0023(12) 0.0000(14)
C3 0.0211(17) 0.0237(18) 0.0192(16) 0.0001(14) 0.0044(12) 0.0001(14)
C4 0.0206(17) 0.0252(19) 0.0214(16) -0.0015(14) 0.0026(13) -0.0016(14)
C5 0.0246(18) 0.0201(18) 0.0210(16) 0.0009(14) 0.0038(13) 0.0044(14)
C6 0.0307(19) 0.0257(19) 0.0242(17) 0.0007(15) 0.0046(14) -0.0003(15)
C7 0.039(2) 0.028(2) 0.0262(18) 0.0081(15) 0.0124(15) 0.0028(17)
C8 0.046(2) 0.030(2) 0.0205(17) 0.0033(15) 0.0063(15) 0.0081(18)
C9 0.042(2) 0.027(2) 0.0222(18) -0.0023(15) -0.0018(15) 0.0021(17)
C10 0.0292(19) 0.027(2) 0.0249(18) 0.0016(15) 0.0024(14) -0.0004(15)
C11 0.0290(19) 0.034(2) 0.0247(17) 0.0032(16) 0.0062(14) 0.0047(16)
C12 0.0287(19) 0.0229(19) 0.035(2) -0.0020(15) -0.0033(15) -0.0013(15)
C13 0.0214(18) 0.028(2) 0.036(2) 0.0073(16) 0.0048(14) -0.0003(15)
C14 0.031(2) 0.029(2) 0.0276(19) 0.0032(16) 0.0048(14) 0.0048(16)
C15 0.033(2) 0.029(2) 0.0325(19) -0.0016(16) -0.0020(15) -0.0049(16)
C16 0.0226(18) 0.028(2) 0.036(2) 0.0050(16) 0.0080(14) -0.0006(15)

loop_
_atom_type_symbol
_atom_type_description
_atom_type_scat_dispersion_real
_atom_type_scat_dispersion_imag
_atom_type_scat_source
C C 0.0033 0.0016 'International Tables Vol C Tables 4.2.6.8 and 6.1.1.4'
H H 0.0000 0.0000 'International Tables Vol C Tables 4.2.6.8 and 6.1.1.4'
N N 0.0061 0.0033 'International Tables Vol C Tables 4.2.6.8 and 6.1.1.4'
F F 0.0171 0.0103 'International Tables Vol C Tables 4.2.6.8 and 6.1.1.4'

loop_
_geom_angle_atom_site_label_1
_geom_angle_atom_site_label_2
_geom_angle_atom_site_label_3
_geom_angle
_geom_angle_site_symmetry_1
_geom_angle_site_symmetry_3
_geom_angle_publ_flag
C4 N1 C1 116.1(3) . . ?
C1 N2 H2A 120.0 . . ?
C1 N2 H2B 120.0 . . ?
H2A N2 H2B 120.0 . . ?
C2 N3 C1 115.9(3) . . ?
N2 C1 N1 117.6(3) . . ?
N2 C1 N3 117.2(3) . . ?
N1 C1 N3 125.3(3) . . ?
N3 C2 C3 123.8(3) . . ?
N3 C2 H2 118.1 . . ?
C3 C2 H2 118.1 . . ?
C4 C3 C2 114.5(3) . . ?
C4 C3 C5 123.0(3) . . ?
C2 C3 C5 122.5(3) . . ?
N1 C4 C3 124.4(3) . . ?
N1 C4 H4 117.8 . . ?
C3 C4 H4 117.8 . . ?
C6 C5 C10 118.3(3) . . ?
C6 C5 C3 121.1(3) . . ?
C10 C5 C3 120.6(3) . . ?
C7 C6 C5 120.8(3) . . ?
C7 C6 H6 119.6 . . ?
C5 C6 H6 119.6 . . ?
C8 C7 C6 119.9(3) . . ?
C8 C7 H7 120.0 . . ?
C6 C7 H7 120.0 . . ?
C7 C8 C9 120.2(3) . . ?
C7 C8 H8 119.9 . . ?
C9 C8 H8 119.9 . . ?
C8 C9 C10 120.3(3) . . ?
C8 C9 H9 119.8 . . ?
C10 C9 H9 119.8 . . ?
C9 C10 C5 120.5(3) . . ?
C9 C10 H10 119.8 . . ?
C5 C10 H10 119.8 . . ?
F1 C11 C16 120.8(3) . . ?
F1 C11 C12 119.9(3) . . ?
C16 C11 C12 119.3(3) . . ?
F2 C12 C13 119.3(3) . . ?
F2 C12 C11 119.8(3) . . ?
C13 C12 C11 120.9(3) . . ?
F3 C13 C12 120.8(3) . . ?
F3 C13 C14 119.9(3) . . ?
C12 C13 C14 119.4(3) . . ?
F4 C14 C13 120.2(3) . . ?
F4 C14 C15 119.9(3) . . ?
C13 C14 C15 119.9(3) . . ?
F5 C15 C16 119.9(3) . . ?
F5 C15 C14 119.6(3) . . ?
C16 C15 C14 120.4(3) . . ?
F6 C16 C15 120.3(3) . . ?
F6 C16 C11 119.7(3) . . ?
C15 C16 C11 120.1(3) . . ?
F7A C17A C17A 122.4(10) . 2_655 ?
F7A C17A C18A 123.3(17) . . ?
C17A C17A C18A 114.1(11) 2_655 . ?
C19A C18A C17A 132.0(16) . . ?
C19A C18A F8A 114.9(19) . . ?
C17A C18A F8A 113.2(19) . . ?
F9A C19A C19A 122.4(10) . 2_655 ?
F9A C19A C18A 123.7(17) . . ?
C19A C19A C18A 113.9(11) 2_655 . ?
C22B C17B F7B 125.1(17) . . ?
C22B C17B C18B 124.2(15) . . ?
F7B C17B C18B 110.6(14) . . ?
F8B C18B C19B 124.4(18) . . ?
F8B C18B C17B 127.0(17) . . ?
C19B C18B C17B 108.5(15) . . ?
C20B C19B C18B 126.8(16) . . ?
C20B C19B F9B 116.9(18) . . ?
C18B C19B F9B 116.4(17) . . ?
C19B C20B F10B 124.6(16) . . ?
C19B C20B C21B 122.9(14) . . ?
F10B C20B C21B 112.4(14) . . ?
F11B C21B C22B 124(2) . . ?
F11B C21B C20B 125.7(18) . . ?
C22B C21B C20B 110.1(15) . . ?
C17B C22B C21B 127.3(17) . . ?
C17B C22B F12B 115.5(18) . . ?
C21B C22B F12B 117.2(17) . . ?

loop_
_geom_bond_atom_site_label_1
_geom_bond_atom_site_label_2
_geom_bond_distance
_geom_bond_site_symmetry_2
_geom_bond_publ_flag
F1 C11 1.329(4) . ?
F2 C12 1.348(4) . ?
F3 C13 1.341(4) . ?
F4 C14 1.342(4) . ?
F5 C15 1.346(4) . ?
F6 C16 1.346(4) . ?
N1 C4 1.330(4) . ?
N1 C1 1.350(4) . ?
N2 C1 1.346(4) . ?
N2 H2A 0.8800 . ?
N2 H2B 0.8800 . ?
N3 C2 1.337(4) . ?
N3 C1 1.351(4) . ?
C2 C3 1.395(5) . ?
C2 H2 0.9500 . ?
C3 C4 1.382(5) . ?
C3 C5 1.477(4) . ?
C4 H4 0.9500 . ?
C5 C6 1.397(5) . ?
C5 C10 1.403(5) . ?
C6 C7 1.394(5) . ?
C6 H6 0.9500 . ?
C7 C8 1.379(5) . ?
C7 H7 0.9500 . ?
C8 C9 1.382(5) . ?
C8 H8 0.9500 . ?
C9 C10 1.389(5) . ?
C9 H9 0.9500 . ?
C10 H10 0.9500 . ?
C11 C16 1.372(5) . ?
C11 C12 1.384(5) . ?
C12 C13 1.372(5) . ?
C13 C14 1.376(5) . ?
C14 C15 1.379(5) . ?
C15 C16 1.371(5) . ?
F7A C17A 1.260(17) . ?
F8A C18A 1.440(19) . ?
F9A C19A 1.266(17) . ?
C17A C17A 1.37(4) 2_655 ?
C17A C18A 1.43(3) . ?
C18A C19A 1.40(3) . ?
C19A C19A 1.40(3) 2_655 ?
F7B C17B 1.404(17) . ?
F8B C18B 1.269(18) . ?
F9B C19B 1.394(17) . ?
F10B C20B 1.406(15) . ?
F11B C21B 1.261(18) . ?
F12B C22B 1.412(16) . ?
C17B C22B 1.31(2) . ?
C17B C18B 1.42(2) . ?
C18B C19B 1.39(2) . ?
C19B C20B 1.32(2) . ?
C20B C21B 1.43(2) . ?
C21B C22B 1.35(2) . ?
